data_4326947
loop_
_publ_author_name
'Koshiro Nishi'
'Naohide Matsumoto'
'Seiichiro Iijima'
'Malcolm A. Halcrow'
'Yukinari Sunatsuki'
'Masaaki Kojima'

_publ_contact_author_email naohide@aster.sci.kumamoto-u.ac.jp
_publ_contact_author_fax +81-96-342-3390
_publ_contact_author_name 'Naohide Matsumoto'
_publ_contact_author_phone +81-96-342-3390
_publ_section_title
;
 A Hydrogen Bond Motif Giving a Variety of Supramolecular Assembly
 Structures and Spin-Crossover Behaviors
;
_journal_name_full 'Inorganic Chemistry'
_journal_page_first 11303
_journal_page_last 11305
_journal_paper_doi 10.1021/ic201993z
_journal_volume 50
_journal_year 2011
_chemical_formula_moiety 'C18 H27 Cl F6 Fe N9 P '
_chemical_formula_sum 'C18 H27 Cl F6 Fe N9 P'
_chemical_formula_weight 605.74
_space_group_IT_number 14
_symmetry_cell_setting monoclinic
_symmetry_Int_Tables_number 14
_symmetry_space_group_name_Hall '-P 2yn'
_symmetry_space_group_name_H-M 'P 1 21/n 1'
_cell_angle_alpha 90.0000
_cell_angle_beta 90.12(3)
_cell_angle_gamma 90.0000
_cell_formula_units_Z 4
_cell_length_a 12.531(8)
_cell_length_b 12.159(9)
_cell_length_c 16.906(13)
_cell_measurement_reflns_used 10046
_cell_measurement_temperature 296.1
_cell_measurement_theta_max 27.9
_cell_measurement_theta_min 3.3
_cell_volume 2576(3)
_computing_cell_refinement PROCESS-AUTO
_computing_data_collection PROCESS-AUTO
_computing_data_reduction CrystalStructure
_computing_publication_material 'CrystalStructure 3.8'
_computing_structure_refinement CRYSTALS
_computing_structure_solution SIR2004
_diffrn_ambient_temperature 296.1
_diffrn_detector_area_resol_mean 10.00
_diffrn_measured_fraction_theta_full 0.980
_diffrn_measured_fraction_theta_max 0.980
_diffrn_measurement_device_type 'Rigaku RAXIS-RAPID'
_diffrn_measurement_method \w
_diffrn_radiation_type 'Mo K\a'
_diffrn_radiation_wavelength 0.71075
_diffrn_reflns_av_R_equivalents 0.190
_diffrn_reflns_limit_h_max 16
_diffrn_reflns_limit_h_min -16
_diffrn_reflns_limit_k_max 15
_diffrn_reflns_limit_k_min -15
_diffrn_reflns_limit_l_max 21
_diffrn_reflns_limit_l_min -21
_diffrn_reflns_number 22100
_diffrn_reflns_theta_full 27.48
_diffrn_reflns_theta_max 27.48
_exptl_absorpt_coefficient_mu 0.820
_exptl_absorpt_correction_T_max 0.742
_exptl_absorpt_correction_T_min 0.000
_exptl_absorpt_correction_type multi-scan
_exptl_absorpt_process_details
;
    Higashi, T. (1995). Program for Absorption Correction.
    Rigaku Corporation, Tokyo, Japan.
;
_exptl_crystal_colour red
_exptl_crystal_density_diffrn 1.562
_exptl_crystal_description platelet
_exptl_crystal_F_000 1240.00
_exptl_crystal_size_max 0.58
_exptl_crystal_size_mid 0.44
_exptl_crystal_size_min 0.36
_refine_diff_density_max 2.55
_refine_diff_density_min -0.93
_refine_ls_extinction_method none
_refine_ls_goodness_of_fit_ref 1.000
_refine_ls_hydrogen_treatment refall
_refine_ls_number_parameters 352
_refine_ls_number_reflns 5791
_refine_ls_R_factor_gt 0.0634
_refine_ls_shift/su_max 0.0000
_refine_ls_structure_factor_coef Fsqd
_refine_ls_weighting_details 'w = 1/[0.2352\s(Fo^2^)]/(4Fo^2^)'
_refine_ls_weighting_scheme calc
_refine_ls_wR_factor_ref 0.1795
_reflns_number_gt 1262
_reflns_number_total 5791
_reflns_threshold_expression F^2^>2.0\s(F^2^)
_cod_data_source_file ic201993z_si_002_2.cif
_cod_data_source_block '_HL(Me)ClPF6'
_cod_original_formula_sum 'C18 H27 Cl F6 Fe N9 P '
_cod_database_code 4326947

loop_
_symmetry_equiv_pos_site_id
_symmetry_equiv_pos_as_xyz
1 +X,+Y,+Z
2 1/2-X,1/2+Y,1/2-Z
3 -X,-Y,-Z
4 1/2+X,1/2-Y,1/2+Z

loop_
_atom_site_label
_atom_site_type_symbol
_atom_site_fract_x
_atom_site_fract_y
_atom_site_fract_z
_atom_site_U_iso_or_equiv
_atom_site_adp_type
_atom_site_occupancy
_atom_site_symmetry_multiplicity
_atom_site_calc_flag
_atom_site_refinement_flags
Fe(1) Fe 0.10446(6) 0.57713(7) 0.71016(4) 0.0720(2) Uani 1.00 1 d .
Cl(1) Cl -0.43185(13) 0.60520(14) 0.57569(10) 0.1124(7) Uani 1.00 1 d .
P(1) P 0.66690(16) 0.58555(18) 0.92352(11) 0.0996(7) Uani 1.00 1 d .
F(1) F 0.7523(2) 0.4967(3) 0.9031(2) 0.1402(17) Uani 1.00 1 d .
F(2) F 0.6956(2) 0.6540(3) 0.8479(2) 0.1316(16) Uani 1.00 1 d .
F(3) F 0.7535(4) 0.6499(4) 0.9712(2) 0.189(2) Uani 1.00 1 d .
F(4) F 0.5807(3) 0.6717(3) 0.9459(2) 0.168(2) Uani 1.00 1 d .
F(5) F 0.6391(3) 0.5190(3) 0.9996(2) 0.1592(19) Uani 1.00 1 d .
F(6) F 0.5814(2) 0.5225(3) 0.8743(2) 0.1424(17) Uani 1.00 1 d .
N(1) N -0.2055(4) 0.6667(5) 0.6400(2) 0.092(2) Uani 1.00 1 d .
N(2) N -0.0438(3) 0.6209(4) 0.6752(2) 0.0709(16) Uani 1.00 1 d .
N(3) N 0.1391(4) 0.7161(3) 0.6552(2) 0.0753(16) Uani 1.00 1 d .
N(4) N -0.0051(3) 0.2815(4) 0.8068(3) 0.098(2) Uani 1.00 1 d .
N(5) N 0.0565(3) 0.4333(3) 0.7552(3) 0.0772(17) Uani 1.00 1 d .
N(6) N 0.1143(3) 0.4846(4) 0.6126(2) 0.0849(18) Uani 1.00 1 d .
N(7) N 0.1035(5) 0.7501(4) 0.9255(2) 0.104(2) Uani 1.00 1 d .
N(8) N 0.1056(3) 0.6603(3) 0.8144(2) 0.0747(17) Uani 1.00 1 d .
N(9) N 0.2541(3) 0.5429(4) 0.7462(3) 0.0870(18) Uani 1.00 1 d .
C(1) C 0.0110(4) 0.2596(6) 0.7297(5) 0.097(2) Uani 1.00 1 d .
C(2) C 0.0225(4) 0.3878(5) 0.8209(4) 0.080(2) Uani 1.00 1 d .
C(3) C 0.0158(4) 0.4369(4) 0.9006(3) 0.099(2) Uani 1.00 1 d .
C(4) C 0.0512(4) 0.3520(6) 0.6962(4) 0.088(2) Uani 1.00 1 d .
C(5) C 0.0796(4) 0.3861(6) 0.6198(3) 0.088(2) Uani 1.00 1 d .
C(6) C 0.1462(5) 0.5217(5) 0.5337(3) 0.126(2) Uani 1.00 1 d .
C(7) C -0.1426(6) 0.7506(6) 0.6169(3) 0.098(2) Uani 1.00 1 d .
C(8) C -0.1443(5) 0.5899(5) 0.6743(3) 0.079(2) Uani 1.00 1 d .
C(9) C -0.1907(4) 0.4856(5) 0.7037(3) 0.098(2) Uani 1.00 1 d .
C(10) C -0.0422(5) 0.7232(5) 0.6391(3) 0.084(2) Uani 1.00 1 d .
C(11) C 0.0596(5) 0.7720(4) 0.6304(2) 0.084(2) Uani 1.00 1 d .
C(12) C 0.2454(4) 0.7631(4) 0.6472(3) 0.103(2) Uani 1.00 1 d .
C(13) C 0.1979(5) 0.6990(6) 0.9219(3) 0.104(2) Uani 1.00 1 d .
C(14) C 0.0462(5) 0.7235(5) 0.8588(4) 0.087(2) Uani 1.00 1 d .
C(15) C -0.0596(4) 0.7702(4) 0.8441(3) 0.107(2) Uani 1.00 1 d .
C(16) C 0.2010(5) 0.6440(5) 0.8529(3) 0.085(2) Uani 1.00 1 d .
C(17) C 0.2791(5) 0.5786(5) 0.8146(4) 0.088(2) Uani 1.00 1 d .
C(18) C 0.3331(4) 0.4770(5) 0.7043(4) 0.122(3) Uani 1.00 1 d .
H(1) H -0.2807 0.6627 0.6331 0.111 Uiso 1.00 1 c R
H(2) H -0.0313 0.2310 0.8450 0.118 Uiso 1.00 1 c R
H(3) H 0.0800 0.7968 0.9671 0.124 Uiso 1.00 1 c R
H(4) H -0.0032 0.1920 0.7036 0.116 Uiso 1.00 1 c R
H(5) H -0.0524 0.4695 0.9075 0.119 Uiso 1.00 1 c R
H(6) H 0.0695 0.4915 0.9063 0.119 Uiso 1.00 1 c R
H(7) H 0.0261 0.3812 0.9393 0.119 Uiso 1.00 1 c R
H(8) H 0.0733 0.3385 0.5755 0.105 Uiso 1.00 1 c R
H(9) H 0.0848 0.5446 0.5050 0.152 Uiso 1.00 1 c R
H(10) H 0.1799 0.4629 0.5064 0.152 Uiso 1.00 1 c R
H(11) H 0.1945 0.5815 0.5384 0.152 Uiso 1.00 1 c R
H(12) H -0.1642 0.8157 0.5903 0.118 Uiso 1.00 1 c R
H(13) H -0.2132 0.4949 0.7569 0.118 Uiso 1.00 1 c R
H(14) H -0.1385 0.4291 0.7013 0.118 Uiso 1.00 1 c R
H(15) H -0.2502 0.4659 0.6718 0.118 Uiso 1.00 1 c R
H(16) H 0.0683 0.8427 0.6074 0.101 Uiso 1.00 1 c R
H(17) H 0.2599 0.8094 0.6912 0.123 Uiso 1.00 1 c R
H(18) H 0.2490 0.8050 0.5999 0.124 Uiso 1.00 1 c R
H(19) H 0.2967 0.7056 0.6454 0.123 Uiso 1.00 1 c R
H(20) H 0.2527 0.7012 0.9608 0.125 Uiso 1.00 1 c R
H(21) H -0.1123 0.7245 0.8676 0.129 Uiso 1.00 1 c R
H(22) H -0.0719 0.7747 0.7888 0.129 Uiso 1.00 1 c R
H(23) H -0.0634 0.8417 0.8666 0.129 Uiso 1.00 1 c R
H(24) H 0.3459 0.5623 0.8385 0.105 Uiso 1.00 1 c R
H(25) H 0.3268 0.4023 0.7199 0.146 Uiso 1.00 1 c R
H(26) H 0.4026 0.5030 0.7167 0.146 Uiso 1.00 1 c R
H(27) H 0.3213 0.4830 0.6489 0.146 Uiso 1.00 1 c R

loop_
_atom_site_aniso_label
_atom_site_aniso_U_11
_atom_site_aniso_U_22
_atom_site_aniso_U_33
_atom_site_aniso_U_12
_atom_site_aniso_U_13
_atom_site_aniso_U_23
Fe(1) 0.0713(5) 0.0924(6) 0.0523(5) -0.0036(4) -0.0018(3) -0.0026(4)
Cl(1) 0.1076(13) 0.1334(15) 0.0964(13) -0.0033(10) -0.0037(10) -0.0053(11)
P(1) 0.0994(14) 0.1304(17) 0.0689(12) 0.0093(14) 0.0077(10) -0.0004(12)
F(1) 0.115(3) 0.182(3) 0.124(3) 0.041(2) 0.009(2) 0.010(3)
F(2) 0.133(3) 0.177(3) 0.084(2) -0.012(2) 0.009(2) 0.027(2)
F(3) 0.236(5) 0.222(4) 0.109(3) -0.080(4) -0.048(3) -0.004(3)
F(4) 0.206(4) 0.180(4) 0.119(3) 0.087(3) 0.037(3) 0.015(3)
F(5) 0.169(3) 0.198(4) 0.111(3) 0.054(3) 0.044(2) 0.062(3)
F(6) 0.112(3) 0.157(3) 0.158(4) -0.019(2) -0.021(2) -0.003(3)
N(1) 0.077(3) 0.124(4) 0.075(3) 0.011(3) -0.009(2) -0.000(3)
N(2) 0.080(3) 0.082(3) 0.051(2) -0.008(2) 0.003(2) -0.007(2)
N(3) 0.085(3) 0.091(3) 0.049(2) -0.006(2) -0.004(2) 0.008(2)
N(4) 0.095(4) 0.093(4) 0.106(5) -0.015(3) -0.010(3) 0.020(3)
N(5) 0.075(3) 0.093(3) 0.063(3) 0.002(2) -0.006(2) -0.007(3)
N(6) 0.078(3) 0.115(4) 0.062(3) -0.008(3) 0.003(2) -0.017(3)
N(7) 0.125(4) 0.131(4) 0.055(3) -0.028(4) 0.014(3) -0.013(3)
N(8) 0.071(3) 0.100(3) 0.053(3) -0.005(2) -0.001(2) 0.005(2)
N(9) 0.071(3) 0.100(3) 0.090(4) -0.005(2) 0.009(2) 0.014(3)
C(1) 0.084(4) 0.097(5) 0.110(6) 0.002(4) -0.024(4) -0.018(5)
C(2) 0.063(3) 0.098(5) 0.077(5) -0.008(3) -0.006(3) 0.005(4)
C(3) 0.101(4) 0.118(5) 0.078(4) 0.003(3) 0.004(3) 0.012(4)
C(4) 0.081(4) 0.089(5) 0.094(5) -0.003(3) -0.012(3) -0.014(4)
C(5) 0.082(4) 0.115(5) 0.067(4) 0.009(4) -0.004(3) -0.020(4)
C(6) 0.134(6) 0.188(7) 0.057(4) -0.023(5) 0.018(4) -0.022(4)
C(7) 0.114(6) 0.107(5) 0.074(4) -0.005(5) -0.012(4) -0.004(4)
C(8) 0.079(4) 0.102(5) 0.057(3) -0.008(4) -0.002(3) -0.012(3)
C(9) 0.073(4) 0.124(5) 0.098(5) -0.010(4) 0.005(3) -0.015(4)
C(10) 0.087(5) 0.104(5) 0.062(4) -0.009(4) -0.011(3) -0.003(3)
C(11) 0.121(5) 0.085(4) 0.046(3) -0.011(4) -0.009(3) 0.005(3)
C(12) 0.097(4) 0.129(5) 0.083(4) -0.030(4) -0.005(3) 0.021(3)
C(13) 0.097(5) 0.151(6) 0.065(4) -0.033(5) -0.008(4) 0.011(4)
C(14) 0.097(5) 0.098(5) 0.067(4) -0.019(4) 0.008(3) 0.004(3)
C(15) 0.107(5) 0.121(5) 0.094(5) -0.011(4) 0.024(4) -0.024(4)
C(16) 0.086(5) 0.109(5) 0.059(4) -0.014(4) -0.007(3) 0.001(3)
C(17) 0.087(4) 0.102(5) 0.074(4) -0.009(4) -0.022(3) 0.018(4)
C(18) 0.099(5) 0.146(6) 0.121(6) 0.027(4) 0.022(4) 0.007(5)

loop_
_atom_type_symbol
_atom_type_description
_atom_type_scat_dispersion_real
_atom_type_scat_dispersion_imag
_atom_type_scat_source
C C 0.003 0.002
;
International Tables for Crystallography
(1992, Vol. C, Tables 4.2.6.8 and 6.1.1.4)
;
H H 0.000 0.000
;
International Tables for Crystallography
(1992, Vol. C, Table 6.1.1.4)
;
N N 0.006 0.003
;
International Tables for Crystallography
(1992, Vol. C, Tables 4.2.6.8 and 6.1.1.4)
;
Cl Cl 0.148 0.159
;
International Tables for Crystallography
(1992, Vol. C, Tables 4.2.6.8 and 6.1.1.4)
;
P P 0.102 0.094
;
International Tables for Crystallography
(1992, Vol. C, Tables 4.2.6.8 and 6.1.1.4)
;
F F 0.017 0.010
;
International Tables for Crystallography
(1992, Vol. C, Tables 4.2.6.8 and 6.1.1.4)
;
Fe Fe 0.346 0.844
;
International Tables for Crystallography
(1992, Vol. C, Tables 4.2.6.8 and 6.1.1.4)
;

loop_
_geom_angle_atom_site_label_1
_geom_angle_atom_site_label_2
_geom_angle_atom_site_label_3
_geom_angle
_geom_angle_publ_flag
N(2) Fe(1) N(3) 80.80(19) yes
N(2) Fe(1) N(5) 93.71(18) yes
N(2) Fe(1) N(6) 88.04(18) yes
N(2) Fe(1) N(8) 97.31(18) yes
N(2) Fe(1) N(9) 176.6(2) yes
N(3) Fe(1) N(5) 173.01(19) yes
N(3) Fe(1) N(6) 94.6(2) yes
N(3) Fe(1) N(8) 88.93(18) yes
N(3) Fe(1) N(9) 96.5(2) yes
N(5) Fe(1) N(6) 80.9(2) yes
N(5) Fe(1) N(8) 96.09(19) yes
N(5) Fe(1) N(9) 89.10(19) yes
N(6) Fe(1) N(8) 174.0(2) yes
N(6) Fe(1) N(9) 94.2(2) yes
N(8) Fe(1) N(9) 80.5(2) yes
F(1) P(1) F(2) 91.6(2) yes
F(1) P(1) F(3) 89.1(2) yes
F(1) P(1) F(4) 178.3(2) yes
F(1) P(1) F(5) 88.7(2) yes
F(1) P(1) F(6) 90.7(2) yes
F(2) P(1) F(3) 89.7(2) yes
F(2) P(1) F(4) 90.1(2) yes
F(2) P(1) F(5) 179.1(2) yes
F(2) P(1) F(6) 89.1(2) yes
F(3) P(1) F(4) 91.1(2) yes
F(3) P(1) F(5) 89.5(2) yes
F(3) P(1) F(6) 178.8(2) yes
F(4) P(1) F(5) 89.5(2) yes
F(4) P(1) F(6) 89.1(2) yes
F(5) P(1) F(6) 91.7(2) yes
C(7) N(1) C(8) 108.5(5) yes
Fe(1) N(2) C(8) 143.9(4) yes
Fe(1) N(2) C(10) 110.6(4) yes
C(8) N(2) C(10) 105.5(5) yes
Fe(1) N(3) C(11) 116.0(4) yes
Fe(1) N(3) C(12) 125.5(3) yes
C(11) N(3) C(12) 118.3(4) yes
C(1) N(4) C(2) 108.6(5) yes
Fe(1) N(5) C(2) 142.1(4) yes
Fe(1) N(5) C(4) 111.0(4) yes
C(2) N(5) C(4) 106.7(5) yes
Fe(1) N(6) C(5) 115.3(4) yes
Fe(1) N(6) C(6) 126.5(4) yes
C(5) N(6) C(6) 117.8(5) yes
C(13) N(7) C(14) 108.2(5) yes
Fe(1) N(8) C(14) 141.9(4) yes
Fe(1) N(8) C(16) 110.1(3) yes
C(14) N(8) C(16) 108.0(5) yes
Fe(1) N(9) C(17) 115.6(4) yes
Fe(1) N(9) C(18) 126.8(4) yes
C(17) N(9) C(18) 117.6(5) yes
N(4) C(1) C(4) 107.3(6) yes
N(4) C(2) N(5) 109.6(5) yes
N(4) C(2) C(3) 122.0(5) yes
N(5) C(2) C(3) 128.4(6) yes
N(5) C(4) C(1) 107.7(6) yes
N(5) C(4) C(5) 115.7(6) yes
C(1) C(4) C(5) 136.5(7) yes
N(6) C(5) C(4) 116.8(6) yes
N(1) C(7) C(10) 106.1(6) yes
N(1) C(8) N(2) 110.7(5) yes
N(1) C(8) C(9) 121.1(5) yes
N(2) C(8) C(9) 128.2(5) yes
N(2) C(10) C(7) 109.2(6) yes
N(2) C(10) C(11) 115.9(5) yes
C(7) C(10) C(11) 134.9(6) yes
N(3) C(11) C(10) 116.5(5) yes
N(7) C(13) C(16) 107.3(5) yes
N(7) C(14) N(8) 108.2(5) yes
N(7) C(14) C(15) 121.2(5) yes
N(8) C(14) C(15) 130.4(5) yes
N(8) C(16) C(13) 108.2(5) yes
N(8) C(16) C(17) 117.7(5) yes
C(13) C(16) C(17) 134.1(6) yes
N(9) C(17) C(16) 115.9(5) yes
C(7) N(1) H(1) 125.7 no
C(8) N(1) H(1) 125.7 no
C(1) N(4) H(2) 125.7 no
C(2) N(4) H(2) 125.7 no
C(13) N(7) H(3) 125.9 no
C(14) N(7) H(3) 125.9 no
N(4) C(1) H(4) 126.3 no
C(4) C(1) H(4) 126.3 no
C(2) C(3) H(5) 109.5 no
C(2) C(3) H(6) 109.5 no
C(2) C(3) H(7) 109.5 no
H(5) C(3) H(6) 109.5 no
H(5) C(3) H(7) 109.5 no
H(6) C(3) H(7) 109.5 no
N(6) C(5) H(8) 121.6 no
C(4) C(5) H(8) 121.6 no
N(6) C(6) H(9) 109.5 no
N(6) C(6) H(10) 109.5 no
N(6) C(6) H(11) 109.5 no
H(9) C(6) H(10) 109.5 no
H(9) C(6) H(11) 109.5 no
H(10) C(6) H(11) 109.5 no
N(1) C(7) H(12) 126.9 no
C(10) C(7) H(12) 126.9 no
C(8) C(9) H(13) 109.5 no
C(8) C(9) H(14) 109.5 no
C(8) C(9) H(15) 109.5 no
H(13) C(9) H(14) 109.5 no
H(13) C(9) H(15) 109.5 no
H(14) C(9) H(15) 109.5 no
N(3) C(11) H(16) 121.8 no
C(10) C(11) H(16) 121.8 no
N(3) C(12) H(17) 109.5 no
N(3) C(12) H(18) 109.5 no
N(3) C(12) H(19) 109.5 no
H(17) C(12) H(18) 109.5 no
H(17) C(12) H(19) 109.5 no
H(18) C(12) H(19) 109.5 no
N(7) C(13) H(20) 126.3 no
C(16) C(13) H(20) 126.3 no
C(14) C(15) H(21) 109.5 no
C(14) C(15) H(22) 109.5 no
C(14) C(15) H(23) 109.5 no
H(21) C(15) H(22) 109.5 no
H(21) C(15) H(23) 109.5 no
H(22) C(15) H(23) 109.5 no
N(9) C(17) H(24) 122.0 no
C(16) C(17) H(24) 122.1 no
N(9) C(18) H(25) 109.5 no
N(9) C(18) H(26) 109.5 no
N(9) C(18) H(27) 109.5 no
H(25) C(18) H(26) 109.5 no
H(25) C(18) H(27) 109.5 no
H(26) C(18) H(27) 109.5 no

loop_
_geom_bond_atom_site_label_1
_geom_bond_atom_site_label_2
_geom_bond_distance
_geom_bond_publ_flag
Fe(1) N(2) 2.020(4) yes
Fe(1) N(3) 1.976(4) yes
Fe(1) N(5) 2.000(4) yes
Fe(1) N(6) 2.000(5) yes
Fe(1) N(8) 2.032(4) yes
Fe(1) N(9) 2.014(4) yes
P(1) F(1) 1.560(4) yes
P(1) F(2) 1.568(4) yes
P(1) F(3) 1.561(5) yes
P(1) F(4) 1.553(4) yes
P(1) F(5) 1.559(4) yes
P(1) F(6) 1.557(4) yes
N(1) C(7) 1.348(9) yes
N(1) C(8) 1.340(8) yes
N(2) C(8) 1.315(8) yes
N(2) C(10) 1.386(8) yes
N(3) C(11) 1.277(8) yes
N(3) C(12) 1.457(7) yes
N(4) C(1) 1.345(10) yes
N(4) C(2) 1.359(9) yes
N(5) C(2) 1.313(8) yes
N(5) C(4) 1.406(9) yes
N(6) C(5) 1.279(9) yes
N(6) C(6) 1.465(7) yes
N(7) C(13) 1.339(9) yes
N(7) C(14) 1.375(8) yes
N(8) C(14) 1.307(8) yes
N(8) C(16) 1.374(8) yes
N(9) C(17) 1.273(9) yes
N(9) C(18) 1.458(8) yes
C(1) C(4) 1.355(10) yes
C(2) C(3) 1.477(9) yes
C(4) C(5) 1.404(10) yes
C(7) C(10) 1.353(10) yes
C(8) C(9) 1.482(9) yes
C(10) C(11) 1.414(10) yes
C(13) C(16) 1.345(9) yes
C(14) C(15) 1.463(9) yes
C(16) C(17) 1.418(9) yes
N(1) H(1) 0.950 no
N(4) H(2) 0.950 no
N(7) H(3) 0.950 no
C(1) H(4) 0.950 no
C(3) H(5) 0.950 no
C(3) H(6) 0.950 no
C(3) H(7) 0.950 no
C(5) H(8) 0.950 no
C(6) H(9) 0.950 no
C(6) H(10) 0.950 no
C(6) H(11) 0.950 no
C(7) H(12) 0.950 no
C(9) H(13) 0.950 no
C(9) H(14) 0.950 no
C(9) H(15) 0.950 no
C(11) H(16) 0.950 no
C(12) H(17) 0.950 no
C(12) H(18) 0.950 no
C(12) H(19) 0.950 no
C(13) H(20) 0.950 no
C(15) H(21) 0.950 no
C(15) H(22) 0.950 no
C(15) H(23) 0.950 no
C(17) H(24) 0.950 no
C(18) H(25) 0.950 no
C(18) H(26) 0.950 no
C(18) H(27) 0.950 no

loop_
_geom_contact_atom_site_label_1
_geom_contact_atom_site_label_2
_geom_contact_distance
_geom_contact_site_symmetry_2
Cl(1) N(1) 3.126(5) .
Cl(1) N(4) 3.029(6) 2_456
Cl(1) N(7) 3.121(5) 4_464
F(1) C(3) 3.381(6) 1_655
F(1) C(7) 3.311(8) 2_546
F(1) C(9) 3.449(7) 1_655
F(2) C(1) 3.172(7) 2_556
F(2) C(9) 3.489(7) 1_655
F(2) C(15) 3.378(7) 1_655
F(3) C(12) 3.160(7) 4_565
F(3) C(15) 3.501(7) 1_655
F(4) C(1) 3.357(9) 2_556
F(4) C(5) 3.472(8) 2_556
F(4) C(11) 3.204(6) 4_565
F(5) F(5) 3.517(5) 3_667
F(5) F(6) 3.530(5) 3_667
F(5) C(11) 3.515(7) 4_565
F(5) C(13) 3.598(8) 3_667
F(5) C(17) 3.509(7) 3_667
F(6) F(5) 3.530(5) 3_667
F(6) C(1) 3.570(8) 2_556
F(6) C(7) 3.397(8) 2_546
F(6) C(11) 3.521(7) 2_546
N(1) Cl(1) 3.126(5) .
N(4) Cl(1) 3.029(6) 2_446
N(4) C(12) 3.351(7) 2_546
N(7) Cl(1) 3.121(5) 4_565
C(1) F(2) 3.172(7) 2_546
C(1) F(4) 3.357(9) 2_546
C(1) F(6) 3.570(8) 2_546
C(1) C(17) 3.512(9) 2_546
C(2) C(12) 3.323(8) 2_546
C(3) F(1) 3.381(6) 1_455
C(5) F(4) 3.472(8) 2_546
C(7) F(1) 3.311(8) 2_556
C(7) F(6) 3.397(8) 2_556
C(9) F(1) 3.449(7) 1_455
C(9) F(2) 3.489(7) 1_455
C(11) F(4) 3.204(6) 4_464
C(11) F(5) 3.515(7) 4_464
C(11) F(6) 3.521(7) 2_556
C(12) F(3) 3.160(7) 4_464
C(12) N(4) 3.351(7) 2_556
C(12) C(2) 3.323(8) 2_556
C(13) F(5) 3.598(8) 3_667
C(14) C(18) 3.596(9) 2_556
C(15) F(2) 3.378(7) 1_455
C(15) F(3) 3.501(7) 1_455
C(17) F(5) 3.509(7) 3_667
C(17) C(1) 3.512(9) 2_556
C(18) C(14) 3.596(9) 2_546
Cl(1) H(1) 2.239 .
Cl(1) H(2) 2.087 2_456
Cl(1) H(3) 2.194 4_464
Cl(1) H(7) 3.567 2_456
Cl(1) H(10) 3.550 3_566
Cl(1) H(15) 3.267 .
Cl(1) H(23) 3.349 2_446
Cl(1) H(26) 3.398 1_455
P(1) H(4) 3.238 2_556
P(1) H(12) 3.289 2_546
P(1) H(13) 3.379 1_655
P(1) H(16) 3.459 4_565
P(1) H(18) 3.421 4_565
P(1) H(21) 3.379 1_655
F(1) H(5) 2.470 1_655
F(1) H(12) 2.465 2_546
F(1) H(13) 2.509 1_655
F(1) H(20) 3.330 3_667
F(1) H(21) 3.303 1_655
F(2) H(4) 2.604 2_556
F(2) H(13) 2.724 1_655
F(2) H(14) 3.520 2_556
F(2) H(21) 2.576 1_655
F(2) H(22) 3.414 1_655
F(3) H(5) 3.449 1_655
F(3) H(6) 3.485 3_667
F(3) H(7) 3.169 3_667
F(3) H(11) 3.536 4_565
F(3) H(16) 3.274 4_565
F(3) H(18) 2.244 4_565
F(3) H(19) 3.470 4_565
F(3) H(21) 2.594 1_655
F(4) H(4) 2.718 2_556
F(4) H(8) 2.822 2_556
F(4) H(9) 3.591 4_565
F(4) H(16) 2.740 4_565
F(4) H(18) 3.359 4_565
F(5) H(12) 2.919 2_546
F(5) H(16) 2.635 4_565
F(5) H(18) 3.057 4_565
F(5) H(20) 3.074 3_667
F(5) H(24) 2.916 3_667
F(6) H(4) 2.634 2_556
F(6) H(12) 2.784 2_546
F(6) H(13) 3.270 1_655
F(6) H(16) 2.897 2_546
F(6) H(24) 3.050 .
F(6) H(26) 3.486 .
N(1) H(2) 3.399 2_456
N(1) H(10) 2.952 3_566
N(1) H(20) 3.468 4_464
N(3) H(25) 3.125 2_556
N(4) H(1) 3.215 2_446
N(4) H(17) 3.091 2_546
N(4) H(18) 3.585 2_546
N(4) H(19) 2.883 2_546
N(5) H(17) 2.894 2_546
N(6) H(9) 3.207 3_566
N(7) H(7) 3.228 3_567
N(7) H(25) 3.199 2_556
N(7) H(27) 3.239 2_556
N(8) H(25) 3.117 2_556
N(9) H(17) 3.035 2_546
C(1) H(17) 3.221 2_546
C(1) H(19) 3.267 2_546
C(1) H(24) 3.211 2_546
C(1) H(26) 3.424 2_546
C(2) H(17) 2.896 2_546
C(2) H(18) 3.316 2_546
C(2) H(19) 3.219 2_546
C(3) H(5) 3.467 3_567
C(3) H(6) 3.545 3_567
C(3) H(7) 3.534 3_567
C(3) H(17) 3.568 2_546
C(3) H(18) 3.355 2_546
C(4) H(17) 3.077 2_546
C(5) H(9) 3.063 3_566
C(5) H(20) 3.368 2_546
C(6) H(9) 3.073 3_566
C(7) H(8) 3.537 3_566
C(7) H(10) 3.360 3_566
C(7) H(20) 3.003 4_464
C(8) H(9) 3.526 3_566
C(8) H(10) 3.152 3_566
C(11) H(25) 3.306 2_556
C(12) H(7) 3.524 2_556
C(12) H(25) 2.956 2_556
C(13) H(8) 3.331 2_556
C(13) H(12) 3.333 4_565
C(13) H(25) 3.456 2_556
C(14) H(25) 3.005 2_556
C(14) H(27) 3.567 2_556
C(15) H(15) 3.378 2_456
C(15) H(25) 3.504 2_556
C(15) H(26) 3.598 2_556
C(16) H(25) 3.390 2_556
C(17) H(4) 3.144 2_556
C(17) H(17) 3.310 2_546
C(18) H(17) 2.940 2_546
C(18) H(23) 3.534 2_546
